data_2108468
loop_
_publ_author_name
'Ehrmann, Katharina'
'Baudis, Stefan'
'St\"oger, Berthold'

_publ_section_title
;
 From space group to space groupoid: the partial symmetry of
 low-temperature <i>E</i>-vanillyl oxime
;
_journal_issue 4
_journal_name_full 'Acta Crystallographica Section B'
_journal_page_first
;
;
_journal_paper_doi 10.1107/S2052520619008461
_journal_volume 75
_journal_year 2019
_chemical_formula_sum 'C8 H9 N O3'
_chemical_formula_weight 167.2
_space_group_IT_number 14
_space_group_name_Hall '-P 2yab'
_space_group_name_H-M_alt 'P 1 21/a 1'
_symmetry_cell_setting monoclinic
_symmetry_Int_Tables_number 14
_symmetry_space_group_name_Hall '-P 2yab'
_symmetry_space_group_name_H-M 'P 1 21/a 1'
_audit_creation_method 'Jana2006 Version : 28/11/2018'
_cell_angle_alpha 90
_cell_angle_beta 148.261(7)
_cell_angle_gamma 90
_cell_formula_units_Z 4
_cell_length_a 14.3673(6)
_cell_length_b 16.6534(9)
_cell_length_c 6.3704(3)
_cell_measurement_reflns_used 3387
_cell_measurement_temperature 300
_cell_measurement_theta_max 30.11
_cell_measurement_theta_min 2.45
_cell_volume 801.81(17)
_computing_cell_refinement 'SAINT-Plus (Bruker, 2016)'
_computing_data_collection 'Apex 3 (Bruker, 2016)'
_computing_data_reduction 'SAINT-Plus (Bruker, 2016)'
_computing_molecular_graphics 'Mercury (Macrae et al., 2008)'
_computing_structure_refinement 'Jana 2006 (Pet\<r\'i\<cek et al., 2014)'
_computing_structure_solution 'SHELXT (Sheldrick, 2015)'
_diffrn_ambient_temperature 300
_diffrn_measured_fraction_theta_full 1
_diffrn_measured_fraction_theta_max 1
_diffrn_measurement_device 'four-circle diffractometer'
_diffrn_measurement_device_type 'Bruker KAPPA APEX II CCD'
_diffrn_measurement_method '\w- and \f-scans'
_diffrn_radiation_monochromator graphite
_diffrn_radiation_probe x-ray
_diffrn_radiation_source 'X-ray tube'
_diffrn_radiation_type 'Mo K\a'
_diffrn_radiation_wavelength 0.71073
_diffrn_reflns_av_R_equivalents 0.0217
_diffrn_reflns_av_unetI/netI 0.0197
_diffrn_reflns_limit_h_max 20
_diffrn_reflns_limit_h_min -20
_diffrn_reflns_limit_k_max 23
_diffrn_reflns_limit_k_min -23
_diffrn_reflns_limit_l_max 8
_diffrn_reflns_limit_l_min -8
_diffrn_reflns_number 8632
_diffrn_reflns_theta_full 30.11
_diffrn_reflns_theta_max 30.11
_diffrn_reflns_theta_min 2.45
_exptl_absorpt_coefficient_mu 0.107
_exptl_absorpt_correction_T_max 0.97
_exptl_absorpt_correction_T_min 0.95
_exptl_absorpt_correction_type multi-scan
_exptl_absorpt_process_details SADABS
_exptl_crystal_colour yellow
_exptl_crystal_density_diffrn 1.3848
_exptl_crystal_description block
_exptl_crystal_size_max 0.50
_exptl_crystal_size_mid 0.45
_exptl_crystal_size_min 0.32
_refine_ls_hydrogen_treatment mixed
_cod_data_source_file um5028sup1.cif
_cod_data_source_block ht_r4_unconv
_cod_depositor_comments
;
The following automatic conversions were performed:

'_diffrn_radiation_probe' value 'X-ray' changed to 'x-ray' according
to
/home/data/users/saulius/crontab/automatic-downloads/rss-feeds/IUCr/lib/dictionaries/cif_core.dic
dictionary named 'cif_core.dic' version 2.4.2 from 2011-04-26.

Automatic conversion script
Id: cif_fix_values 4973 2017-02-22 13:04:09Z antanas 
;
_cod_original_cell_volume 801.81(18)
_cod_original_formula_sum 'C8 O3 N H9'
_cod_database_code 2108468

loop_
_space_group_symop_id
_space_group_symop_operation_xyz
1 x,y,z
2 -x+1/2,y+1/2,-z
3 -x,-y,-z
4 x+1/2,-y+1/2,z

loop_
_atom_site_label
_atom_site_type_symbol
_atom_site_fract_x
_atom_site_fract_y
_atom_site_fract_z
_atom_site_adp_type
_atom_site_U_iso_or_equiv
_atom_site_site_symmetry_multiplicity
_atom_site_occupancy
_atom_site_calc_flag
C1 C 0.2312(5) 0.4394(3) -0.0367(14) Uani 0.057(6) 4 1 d
C2 C 0.2508(4) 0.3625(4) -0.0762(10) Uani 0.052(5) 4 1 d
C3 C 0.1868(6) 0.2993(4) -0.0905(17) Uani 0.046(6) 4 1 d
C4 C 0.1000(6) 0.3104(3) -0.0668(18) Uani 0.050(6) 4 1 d
C5 C 0.0791(4) 0.3855(4) -0.0283(10) Uani 0.072(7) 4 1 d
C6 C 0.1449(6) 0.4499(3) -0.0135(16) Uani 0.081(8) 4 1 d
C7 C 0.2968(5) 0.5086(3) -0.0240(12) Uani 0.077(8) 4 1 d
N8 N 0.3846(4) 0.50265(16) -0.0250(9) Uani 0.061(5) 4 1 d
O9 O 0.4282(3) 0.57942(13) -0.0252(8) Uani 0.086(6) 4 1 d
O10 O 0.0301(3) 0.2483(2) -0.0880(7) Uani 0.066(5) 4 1 d
O11 O 0.1930(2) 0.21967(17) -0.1344(6) Uani 0.062(4) 4 1 d
C12 C 0.2724(4) 0.20109(15) -0.1794(9) Uani 0.074(9) 4 1 d
H1o10 H 0.064(3) 0.2022(14) -0.065(6) Uiso 0.100(9) 4 1 d
H1o9 H 0.500(2) 0.5665(12) 0.011(5) Uiso 0.126(10) 4 1 d
H1c2 H 0.310243 0.353976 -0.093508 Uiso 0.062 4 1 d
H1c5 H 0.01941 0.393686 -0.011637 Uiso 0.0859 4 1 d
H1c6 H 0.13028 0.503187 0.013576 Uiso 0.0966 4 1 d
H1c7 H 0.273129 0.56115 -0.014254 Uiso 0.092 4 1 d
H1c12 H 0.261642 0.144578 -0.22695 Uiso 0.0887 4 1 d
H2c12 H 0.213773 0.230576 -0.401177 Uiso 0.0887 4 1 d
H3c12 H 0.395324 0.215634 0.059467 Uiso 0.0887 4 1 d

loop_
_atom_site_aniso_label
_atom_site_aniso_type_symbol
_atom_site_aniso_U_11
_atom_site_aniso_U_22
_atom_site_aniso_U_33
_atom_site_aniso_U_12
_atom_site_aniso_U_13
_atom_site_aniso_U_23
C1 C 0.075(2) 0.037(3) 0.088(3) -0.0056(17) 0.074(2) -0.0025(19)
C2 C 0.0568(19) 0.049(3) 0.069(2) -0.003(2) 0.0565(19) 0.001(2)
C3 C 0.0516(19) 0.048(4) 0.055(2) 0.006(2) 0.0476(19) -0.002(2)
C4 C 0.0586(19) 0.039(3) 0.066(3) -0.0062(19) 0.055(2) 0.001(2)
C5 C 0.103(3) 0.054(3) 0.130(3) -0.001(2) 0.111(3) -0.001(2)
C6 C 0.119(3) 0.051(3) 0.147(3) 0.000(2) 0.125(3) -0.003(3)
C7 C 0.110(3) 0.048(3) 0.133(3) 0.003(2) 0.113(3) -0.002(3)
N8 N 0.086(2) 0.0388(18) 0.100(2) -0.0071(13) 0.0853(19) 0.0001(14)
O9 O 0.130(2) 0.0440(16) 0.163(2) -0.0022(13) 0.137(2) 0.0033(14)
O10 O 0.0870(17) 0.0537(17) 0.1040(18) -0.0020(15) 0.0886(17) 0.0004(16)
O11 O 0.0920(15) 0.0471(18) 0.1034(16) -0.0046(10) 0.0921(14) -0.0073(11)
C12 C 0.105(3) 0.063(3) 0.109(3) 0.009(2) 0.100(3) -0.001(2)

loop_
_atom_type_symbol
_atom_type_scat_dispersion_real
_atom_type_scat_dispersion_imag
_atom_type_scat_source
C 0.0033 0.0016 'International Tables Vol C tables 4.2.6.8 and 6.1.1.1'
H 0.0000 0.0000 'International Tables Vol C tables 4.2.6.8 and 6.1.1.1'
N 0.0061 0.0033 'International Tables Vol C tables 4.2.6.8 and 6.1.1.1'
O 0.0106 0.0060 'International Tables Vol C tables 4.2.6.8 and 6.1.1.1'

loop_
_geom_angle_atom_site_label_1
_geom_angle_atom_site_label_2
_geom_angle_atom_site_label_3
_geom_angle
C2 C1 C6 118.6(7)
C2 C1 C7 121.6(9)
C6 C1 C7 119.7(6)
C1 C2 C3 120.2(9)
C1 C2 H1c2 119.9
C3 C2 H1c2 119.9
C2 C3 C4 120.8(7)
C2 C3 O11 127.5(11)
C4 C3 O11 111.7(8)
C3 C4 C5 119.9(8)
C3 C4 O10 122.8(6)
C5 C4 O10 117.3(10)
C4 C5 C6 119.1(9)
C4 C5 H1c5 120.5
C6 C5 H1c5 120.5
C1 C6 C5 121.3(6)
C1 C6 H1c6 119.3
C5 C6 H1c6 119.3
C1 C7 N8 122.7(6)
C1 C7 H1c7 118.6
N8 C7 H1c7 118.6
C7 N8 O9 111.7(4)
N8 O9 H1o9 101.6(15)
C4 O10 H1o10 113(3)
C3 O11 C12 116.8(6)
O11 C12 H1c12 109.5
O11 C12 H2c12 109.5
O11 C12 H3c12 109.5
H1c12 C12 H2c12 109.5
H1c12 C12 H3c12 109.5
H2c12 C12 H3c12 109.5

loop_
_geom_bond_atom_site_label_1
_geom_bond_atom_site_label_2
_geom_bond_distance
C1 C2 1.380(10)
C1 C6 1.379(16)
C1 C7 1.447(10)
C2 C3 1.349(12)
C2 H1c2 0.960
C3 C4 1.390(19)
C3 O11 1.373(8)
C4 C5 1.357(11)
C4 O10 1.366(10)
C5 C6 1.378(11)
C5 H1c5 0.960
C6 H1c6 0.960
C7 N8 1.271(12)
C7 H1c7 0.960(6)
N8 O9 1.424(5)
O9 H1o9 0.87(4)
O10 H1o10 0.85(3)
O11 C12 1.427(9)
C12 H1c12 0.960
C12 H2c12 0.960
C12 H3c12 0.960

loop_
_geom_hbond_atom_site_label_D
_geom_hbond_atom_site_label_H
_geom_hbond_atom_site_label_A
_geom_hbond_site_symmetry_A
_geom_hbond_distance_DH
_geom_hbond_distance_HA
_geom_hbond_distance_DA
_geom_hbond_angle_DHA
O10 H1o10 O9 2_545 0.85(3) 2.10(3) 2.839(4) 144(5)
O10 H1o10 O11 . 0.85(3) 2.26(5) 2.640(7) 107(3)
O9 H1o9 N8 3_665 0.87(4) 1.96(4) 2.782(8) 157(2)

loop_
_jana_atom_site_adp_c_label
_jana_atom_site_adp_c_type_symbol
_jana_atom_site_adp_c_111
_jana_atom_site_adp_c_112
_jana_atom_site_adp_c_113
_jana_atom_site_adp_c_122
_jana_atom_site_adp_c_123
_jana_atom_site_adp_c_133
_jana_atom_site_adp_c_222
_jana_atom_site_adp_c_223
_jana_atom_site_adp_c_233
_jana_atom_site_adp_c_333
C1 C -0.0009(18) -0.0007(4) 0.000(4) -0.00004(19) -0.0021(9) 0.001(9) -0.0004(2) -0.0006(5) -0.005(2) 0.01(2)
C2 C -0.0031(14) 0.0012(4) -0.006(3) -0.0003(2) 0.0018(9) -0.013(7) 0.0004(4) 0.0001(5) 0.003(2) -0.032(17)
C3 C 0.0036(16) 0.0022(5) 0.006(3) 0.0008(3) 0.0038(12) 0.014(9) 0.0012(4) -0.0002(9) 0.011(3) 0.03(2)
C4 C 0.0068(17) 0.0007(4) 0.008(4) 0.0001(2) 0.0028(10) 0.017(11) 0.00034(19) 0.0004(5) 0.007(3) 0.03(3)
C5 C -0.003(2) -0.0009(5) -0.012(4) -0.0001(3) -0.0022(11) -0.041(10) -0.0008(4) -0.0011(6) -0.006(3) -0.13(2)
C6 C -0.001(3) -0.0017(6) -0.005(5) -0.0012(3) -0.0023(14) -0.020(13) -0.0007(2) -0.0012(7) -0.004(3) -0.08(3)
C7 C 0.008(3) -0.0008(6) 0.023(6) -0.0004(3) -0.0004(13) 0.065(13) -0.0005(2) 0.0009(6) -0.002(3) 0.18(3)
N8 N 0.0001(17) -0.0018(4) 0.002(4) 0.00056(13) -0.0038(8) 0.006(8) -0.00074(11) 0.0005(3) -0.010(2) 0.02(2)
O9 O 0.003(2) -0.0016(4) 0.010(4) -0.00039(16) -0.0042(8) 0.036(10) -0.00009(13) 0.0004(4) -0.011(2) 0.13(2)
O10 O 0.0057(14) 0.0009(3) 0.013(3) 0.00030(17) 0.0012(8) 0.031(7) 0.00046(18) -0.0003(4) 0.003(2) 0.069(16)
O11 O -0.0020(13) 0.0019(3) -0.003(3) -0.00049(15) 0.0045(6) -0.005(6) 0.00052(18) -0.0005(4) 0.0110(16) -0.007(15)
C12 C -0.004(2) -0.0023(5) -0.007(5) 0.0003(2) -0.0056(11) -0.018(11) -0.00026(16) 0.0000(5) -0.012(3) -0.05(3)

loop_
_jana_atom_site_adp_d_label
_jana_atom_site_adp_d_type_symbol
_jana_atom_site_adp_d_1111
_jana_atom_site_adp_d_1112
_jana_atom_site_adp_d_1113
_jana_atom_site_adp_d_1122
_jana_atom_site_adp_d_1123
_jana_atom_site_adp_d_1133
_jana_atom_site_adp_d_1222
_jana_atom_site_adp_d_1223
_jana_atom_site_adp_d_1233
_jana_atom_site_adp_d_1333
_jana_atom_site_adp_d_2222
_jana_atom_site_adp_d_2223
_jana_atom_site_adp_d_2233
_jana_atom_site_adp_d_2333
_jana_atom_site_adp_d_3333
C1 C 0.002(3) -0.0004(5) 0.003(5) 0.00016(15) -0.0006(10) 0.005(12) -0.00021(9) 0.0002(3) -0.001(2) 0.01(3) -0.00022(8) -0.0001(2) 0.0005(9) -0.002(6) 0.03(7)
C2 C 0.004(2) 0.0000(4) 0.010(4) 0.00025(15) 0.0004(9) 0.028(9) -0.00003(12) 0.0007(3) 0.001(2) 0.08(2) 0.00024(15) 0.0001(3) 0.0022(9) 0.003(5) 0.26(5)
C3 C 0.0039(18) 0.0007(4) 0.007(4) 0.00040(17) 0.0008(10) 0.015(9) 0.00024(14) 0.0003(4) 0.001(2) 0.04(2) 0.00008(15) -0.0004(4) 0.0008(12) 0.000(6) 0.13(5)
C4 C 0.002(2) -0.0009(5) 0.004(4) 0.00014(14) -0.0006(10) 0.013(9) -0.00013(8) 0.0005(3) 0.000(2) 0.04(2) -0.00019(7) -0.0001(2) 0.0011(9) 0.004(7) 0.14(7)
C5 C 0.004(4) -0.0006(7) 0.004(7) 0.0006(2) -0.0003(14) 0.003(16) 0.00002(15) 0.0018(5) 0.001(3) 0.00(4) 0.00008(13) 0.0000(4) 0.0046(12) 0.005(8) 0.05(9)
C6 C -0.002(4) 0.0003(8) -0.008(9) 0.0010(2) 0.0015(17) -0.03(2) -0.00002(14) 0.0024(5) 0.006(4) -0.08(5) 0.00017(13) -0.0001(3) 0.0063(13) 0.022(10) -0.22(12)
C7 C 0.009(4) 0.0016(9) 0.018(9) 0.0013(3) 0.0028(18) 0.04(2) 0.00019(14) 0.0024(6) 0.007(4) 0.09(5) -0.00004(11) 0.0001(3) 0.0060(15) 0.020(11) 0.25(12)
N8 N 0.008(3) -0.0016(5) 0.015(5) 0.00051(14) -0.0023(10) 0.030(12) -0.00011(7) 0.0013(3) -0.003(2) 0.07(3) 0.00006(6) 0.00004(16) 0.0029(8) -0.002(6) 0.17(7)
O9 O 0.010(4) -0.0011(6) 0.023(7) 0.00056(16) -0.0026(12) 0.055(16) 0.00010(9) 0.0013(3) -0.006(3) 0.14(4) 0.00021(7) 0.0003(2) 0.0031(9) -0.013(7) 0.35(9)
O10 O 0.009(2) -0.0005(4) 0.022(5) 0.00027(13) -0.0009(9) 0.056(11) -0.00003(9) 0.0004(3) -0.001(2) 0.14(2) 0.00013(8) 0.0001(2) 0.0017(7) 0.001(5) 0.40(6)
O11 O 0.003(2) -0.0005(4) 0.007(4) 0.00035(13) -0.0013(8) 0.020(9) -0.00006(8) 0.0008(3) -0.0033(18) 0.06(2) 0.00016(8) -0.00022(18) 0.0017(7) -0.009(4) 0.19(5)
C12 C 0.019(5) 0.0007(9) 0.040(11) 0.0016(3) 0.0005(19) 0.09(2) 0.00023(14) 0.0036(6) -0.001(4) 0.23(5) 0.00033(12) -0.0003(3) 0.0089(13) -0.010(10) 0.60(12)
